data_7027073
loop_
_publ_author_name
'Chen, Bang-Lin'
'Mok, Kum-Fun'
'Ng, Siu-Choon'

_publ_section_title
;
 Structural diversity in silver(I) and gold(I) complexes with
 2,5-bis(diphenylphosphinomethyl)thiophene
;
_journal_issue 23
_journal_name_full 'Journal of the Chemical Society, Dalton Transactions'
_journal_page_first 4035
_journal_paper_doi 10.1039/a806503i
_journal_year 1998
_chemical_formula_sum 'C142 H124 Ag2 B2 N2 P6 S3'
_chemical_formula_weight 2377.79
_chemical_name_systematic
; 
 ? 
;
_space_group_IT_number 15
_symmetry_cell_setting monoclinic
_symmetry_space_group_name_Hall '-C 2yc'
_symmetry_space_group_name_H-M 'C 1 2/c 1'
_atom_sites_solution_hydrogens geom
_atom_sites_solution_primary direct
_atom_sites_solution_secondary difmap
_audit_creation_method SHELXL
_cell_angle_alpha 90.00
_cell_angle_beta 127.974(9)
_cell_angle_gamma 90.00
_cell_formula_units_Z 4
_cell_length_a 37.999(4)
_cell_length_b 14.5278(13)
_cell_length_c 28.107(3)
_cell_measurement_temperature 293(2)
_cell_volume 12231(3)
_computing_cell_refinement 'Siemens XSCANS'
_computing_data_collection 'Siemens XSCANS'
_computing_data_reduction 'Siemens SHELXTL'
_computing_molecular_graphics 'Siemens SHELXTL'
_computing_publication_material 'Siemens SHELXTL'
_computing_structure_refinement 'SHELXL-93 (Sheldrick, 1993)'
_computing_structure_solution 'SHELXS-86 (Sheldrick, 1990)'
_diffrn_ambient_temperature 293(2)
_diffrn_measurement_device 'Siemens P4'
_diffrn_measurement_method '\w scans'
_diffrn_radiation_monochromator graphite
_diffrn_radiation_source 'fine-focus sealed tube'
_diffrn_radiation_type MoK\a
_diffrn_radiation_wavelength 0.71073
_diffrn_reflns_av_R_equivalents 0.0249
_diffrn_reflns_av_sigmaI/netI 0.0319
_diffrn_reflns_limit_h_max 45
_diffrn_reflns_limit_h_min -45
_diffrn_reflns_limit_k_max 17
_diffrn_reflns_limit_k_min -16
_diffrn_reflns_limit_l_max 32
_diffrn_reflns_limit_l_min -33
_diffrn_reflns_number 31865
_diffrn_reflns_theta_max 25.38
_diffrn_reflns_theta_min 1.84
_exptl_absorpt_coefficient_mu 0.502
_exptl_absorpt_correction_T_max 0.935
_exptl_absorpt_correction_T_min 0.786
_exptl_absorpt_correction_type Sadabs
_exptl_crystal_colour Colourless
_exptl_crystal_density_diffrn 1.291
_exptl_crystal_density_meas 1.24
_exptl_crystal_density_method Flotation
_exptl_crystal_description Prism
_exptl_crystal_F_000 4928
_exptl_crystal_size_max 0.38
_exptl_crystal_size_mid 0.28
_exptl_crystal_size_min 0.23
_refine_diff_density_max 0.571
_refine_diff_density_min -0.600
_refine_diff_density_rms 0.049
_refine_ls_extinction_method none
_refine_ls_goodness_of_fit_all 1.057
_refine_ls_goodness_of_fit_obs 1.061
_refine_ls_matrix_type full
_refine_ls_number_parameters 693
_refine_ls_number_reflns 11175
_refine_ls_number_restraints 0
_refine_ls_restrained_S_all 1.057
_refine_ls_restrained_S_obs 1.061
_refine_ls_R_factor_all 0.0525
_refine_ls_R_factor_obs 0.0365
_refine_ls_shift/esd_max 0.001
_refine_ls_shift/esd_mean 0.000
_refine_ls_structure_factor_coef Fsqd
_refine_ls_weighting_details 'w=1/[\s^2^(Fo^2^)+(0.0386P)^2^+17.2884P] where P=(Fo^2^+2Fc^2^)/3'
_refine_ls_weighting_scheme calc
_refine_ls_wR_factor_all 0.0979
_refine_ls_wR_factor_obs 0.0869
_reflns_number_observed 8890
_reflns_number_total 11175
_reflns_observed_criterion >2sigma(I)
_cod_data_source_file 806503isup1.cif
_cod_data_source_block mkf26a
_cod_depositor_comments
;
The following automatic conversions were performed:

'_symmetry_cell_setting' value 'Monoclinic' changed to 'monoclinic'
according to /home/saulius/struct/CIF-dictionaries/cif_core.dic
dictionary named 'cif_core.dic' version 2.4.2 from 2011-04-26.

Automatic conversion script
Id: cif_fix_values 1891 2012-01-12 08:04:46Z andrius 

The following automatic conversions were performed:

'_refine_ls_weighting_scheme' value 'calc
w=1/[\s^2^(Fo^2^)+(0.0386P)^2^+17.2884P] where P=(Fo^2^+2Fc^2^)/3'
was changed to 'calc'. New tag '_refine_ls_weighting_details' was
created. The value of the new tag was set to
'w=1/[\s^2^(Fo^2^)+(0.0386P)^2^+17.2884P] where P=(Fo^2^+2Fc^2^)/3'.

Automatic conversion script
Id: cif_fix_values 3143 2015-03-26 13:38:13Z robertas 
;
_cod_original_cell_volume 12231.4(21)
_cod_original_sg_symbol_H-M C2/c
_cod_database_code 7027073

loop_
_symmetry_equiv_pos_as_xyz
'x, y, z'
'-x, y, -z+1/2'
'x+1/2, y+1/2, z'
'-x+1/2, y+1/2, -z+1/2'
'-x, -y, -z'
'x, -y, z-1/2'
'-x+1/2, -y+1/2, -z'
'x+1/2, -y+1/2, z-1/2'

loop_
_atom_site_aniso_label
_atom_site_aniso_U_11
_atom_site_aniso_U_22
_atom_site_aniso_U_33
_atom_site_aniso_U_23
_atom_site_aniso_U_13
_atom_site_aniso_U_12
Ag1 0.05288(14) 0.03833(12) 0.04567(13) 0.00137(9) 0.03151(11) 0.00305(9)
P2 0.0441(4) 0.0418(4) 0.0441(4) 0.0006(3) 0.0272(3) 0.0068(3)
P3 0.0485(4) 0.0364(4) 0.0419(4) -0.0017(3) 0.0276(3) -0.0011(3)
P4 0.0511(4) 0.0382(4) 0.0367(4) 0.0041(3) 0.0256(3) 0.0035(3)
S5 0.0527(4) 0.0374(3) 0.0375(3) 0.0022(3) 0.0273(3) 0.0054(3)
S6 0.0480(5) 0.0333(5) 0.0492(5) 0.000 0.0306(5) 0.000
C1 0.046(2) 0.053(2) 0.046(2) -0.0014(13) 0.0290(14) 0.0048(13)
C2 0.071(2) 0.064(2) 0.088(3) 0.021(2) 0.057(2) 0.020(2)
C3 0.090(3) 0.077(3) 0.095(3) 0.018(2) 0.071(3) 0.010(2)
C4 0.081(3) 0.115(3) 0.097(3) 0.001(3) 0.071(3) -0.004(3)
C5 0.072(3) 0.155(5) 0.107(3) 0.042(3) 0.066(3) 0.038(3)
C6 0.064(2) 0.108(3) 0.082(3) 0.033(2) 0.052(2) 0.030(2)
C7 0.049(2) 0.050(2) 0.050(2) 0.0045(13) 0.0315(15) 0.0089(13)
C8 0.074(2) 0.052(2) 0.063(2) 0.006(2) 0.041(2) 0.013(2)
C9 0.099(3) 0.058(2) 0.095(3) 0.022(2) 0.062(3) 0.025(2)
C10 0.107(3) 0.094(3) 0.080(3) 0.038(3) 0.055(3) 0.046(3)
C11 0.109(3) 0.104(4) 0.048(2) 0.006(2) 0.026(2) 0.032(3)
C12 0.080(2) 0.068(2) 0.052(2) -0.003(2) 0.022(2) 0.023(2)
C13 0.050(2) 0.056(2) 0.044(2) -0.0049(14) 0.0252(14) 0.0097(14)
C14 0.046(2) 0.043(2) 0.043(2) -0.0035(12) 0.0211(14) 0.0070(13)
C15 0.062(2) 0.036(2) 0.092(3) -0.005(2) 0.035(2) 0.0067(14)
C16 0.065(2) 0.040(2) 0.045(2) 0.0063(13) 0.035(2) 0.0076(14)
C17 0.085(2) 0.049(2) 0.049(2) 0.0007(15) 0.038(2) 0.003(2)
C18 0.121(3) 0.049(2) 0.075(3) -0.003(2) 0.058(3) 0.003(2)
C19 0.158(4) 0.045(2) 0.095(3) 0.024(2) 0.087(3) 0.026(2)
C20 0.158(4) 0.058(2) 0.064(2) 0.024(2) 0.067(3) 0.037(3)
C21 0.108(3) 0.050(2) 0.048(2) 0.0080(15) 0.044(2) 0.020(2)
C22 0.053(2) 0.0385(15) 0.0405(15) 0.0027(12) 0.0267(14) 0.0039(12)
C23 0.074(2) 0.080(2) 0.064(2) -0.019(2) 0.048(2) -0.015(2)
C24 0.098(3) 0.088(3) 0.071(2) -0.023(2) 0.061(2) -0.006(2)
C25 0.089(3) 0.066(2) 0.061(2) -0.020(2) 0.040(2) -0.006(2)
C26 0.079(3) 0.120(4) 0.078(3) -0.042(3) 0.043(2) -0.038(3)
C27 0.064(2) 0.109(3) 0.065(2) -0.028(2) 0.041(2) -0.021(2)
C28 0.052(2) 0.050(2) 0.041(2) 0.0058(13) 0.0265(14) -0.0040(14)
C29 0.0423(15) 0.054(2) 0.0356(14) 0.0029(12) 0.0241(13) -0.0031(13)
C30 0.062(2) 0.075(2) 0.047(2) 0.003(2) 0.038(2) 0.014(2)
C31 0.047(2) 0.0400(15) 0.043(2) -0.0041(12) 0.0256(14) -0.0003(12)
C32 0.079(2) 0.058(2) 0.083(2) -0.026(2) 0.057(2) -0.025(2)
C33 0.096(3) 0.058(2) 0.097(3) -0.036(2) 0.061(3) -0.027(2)
C34 0.091(3) 0.065(2) 0.075(2) -0.023(2) 0.049(2) 0.003(2)
C35 0.096(3) 0.072(2) 0.097(3) -0.014(2) 0.073(3) 0.001(2)
C36 0.068(2) 0.046(2) 0.073(2) -0.011(2) 0.048(2) -0.0063(15)
C37 0.052(2) 0.048(2) 0.047(2) 0.0068(13) 0.0328(15) 0.0053(13)
C38 0.063(2) 0.090(3) 0.050(2) 0.005(2) 0.035(2) -0.011(2)
C39 0.083(3) 0.103(3) 0.078(3) 0.001(2) 0.062(2) -0.012(2)
C40 0.063(2) 0.121(4) 0.096(3) 0.012(3) 0.058(3) 0.011(2)
C41 0.056(3) 0.272(8) 0.086(3) 0.068(4) 0.042(3) 0.047(4)
C42 0.065(2) 0.210(6) 0.078(3) 0.070(3) 0.050(2) 0.041(3)
C43 0.050(2) 0.0370(15) 0.047(2) -0.0021(13) 0.0207(14) -0.0013(13)
C44 0.0431(15) 0.0389(15) 0.0402(14) 0.0015(12) 0.0204(13) -0.0037(12)
C45 0.063(2) 0.059(2) 0.056(2) 0.004(2) 0.036(2) -0.018(2)
B7 0.058(2) 0.057(2) 0.049(2) 0.003(2) 0.033(2) -0.006(2)
C46 0.063(2) 0.049(2) 0.066(2) 0.0022(15) 0.041(2) -0.0039(15)
C47 0.065(2) 0.105(3) 0.074(3) 0.008(2) 0.040(2) -0.007(2)
C48 0.065(3) 0.113(4) 0.104(4) 0.006(3) 0.042(3) -0.005(2)
C49 0.074(3) 0.070(3) 0.148(5) 0.002(3) 0.076(3) 0.001(2)
C50 0.106(3) 0.047(2) 0.127(4) 0.005(2) 0.094(3) 0.009(2)
C51 0.078(2) 0.045(2) 0.083(2) 0.003(2) 0.058(2) 0.002(2)
C52 0.065(2) 0.058(2) 0.054(2) 0.002(2) 0.035(2) -0.013(2)
C53 0.113(3) 0.071(3) 0.102(3) 0.023(2) 0.074(3) 0.011(2)
C54 0.148(5) 0.067(3) 0.120(4) 0.027(3) 0.081(4) 0.004(3)
C55 0.169(5) 0.079(3) 0.089(3) 0.014(3) 0.075(4) -0.032(3)
C56 0.145(4) 0.091(3) 0.083(3) -0.005(3) 0.080(3) -0.041(3)
C57 0.089(3) 0.070(2) 0.060(2) -0.004(2) 0.047(2) -0.025(2)
C58 0.059(2) 0.059(2) 0.059(2) -0.005(2) 0.039(2) -0.003(2)
C59 0.068(2) 0.072(2) 0.077(3) -0.013(2) 0.040(2) -0.006(2)
C60 0.077(3) 0.088(3) 0.100(3) -0.034(3) 0.038(3) -0.008(2)
C61 0.081(3) 0.128(4) 0.067(3) -0.022(3) 0.029(2) 0.017(3)
C62 0.087(3) 0.119(4) 0.060(2) 0.005(2) 0.039(2) 0.022(3)
C63 0.073(2) 0.083(3) 0.054(2) 0.005(2) 0.036(2) 0.007(2)
C64 0.069(2) 0.057(2) 0.050(2) 0.0055(14) 0.043(2) -0.006(2)
C65 0.084(2) 0.060(2) 0.060(2) -0.001(2) 0.051(2) -0.013(2)
C66 0.139(4) 0.059(2) 0.080(3) -0.004(2) 0.079(3) -0.017(2)
C67 0.155(5) 0.068(3) 0.101(3) 0.012(2) 0.104(4) 0.014(3)
C68 0.105(3) 0.092(3) 0.097(3) 0.025(3) 0.081(3) 0.025(3)
C69 0.080(2) 0.073(2) 0.077(2) 0.003(2) 0.059(2) -0.002(2)

loop_
_atom_site_label
_atom_site_type_symbol
_atom_site_fract_x
_atom_site_fract_y
_atom_site_fract_z
_atom_site_U_iso_or_equiv
_atom_site_thermal_displace_type
_atom_site_occupancy
_atom_site_calc_flag
_atom_site_refinement_flags
Ag1 Ag 0.589754(7) 0.956893(14) 0.862467(9) 0.04484(8) Uani 1 d .
P2 P 0.61729(2) 0.83190(5) 0.82980(3) 0.0433(2) Uani 1 d .
P3 P 0.60302(2) 1.12174(5) 0.84915(3) 0.0424(2) Uani 1 d .
P4 P 0.57121(3) 0.90930(5) 0.93137(3) 0.0430(2) Uani 1 d .
S5 S 0.47884(2) 1.01622(5) 0.79091(3) 0.0428(2) Uani 1 d .
S6 S 0.5000 0.82105(6) 0.7500 0.0431(2) Uani 1 d S
C1 C 0.65523(9) 0.8674(2) 0.81405(13) 0.0479(7) Uani 1 d .
C2 C 0.64237(12) 0.9381(2) 0.7735(2) 0.0687(10) Uani 1 d .
H2A H 0.61480(12) 0.9662(2) 0.7551(2) 0.082 Uiso 1 calc R
C3 C 0.66968(14) 0.9675(3) 0.7600(2) 0.0784(11) Uani 1 d .
H3A H 0.66043(14) 1.0150(3) 0.7324(2) 0.094 Uiso 1 calc R
C4 C 0.70997(14) 0.9277(3) 0.7868(2) 0.0873(12) Uani 1 d .
H4A H 0.72852(14) 0.9479(3) 0.7778(2) 0.105 Uiso 1 calc R
C5 C 0.72332(14) 0.8579(4) 0.8268(2) 0.104(2) Uani 1 d .
H5A H 0.75102(14) 0.8305(4) 0.8451(2) 0.125 Uiso 1 calc R
C6 C 0.69615(12) 0.8273(3) 0.8406(2) 0.0804(12) Uani 1 d .
H6A H 0.70558(12) 0.7794(3) 0.8679(2) 0.096 Uiso 1 calc R
C7 C 0.64706(10) 0.7440(2) 0.88802(13) 0.0487(7) Uani 1 d .
C8 C 0.64656(12) 0.6511(2) 0.8768(2) 0.0635(9) Uani 1 d .
H8A H 0.63028(12) 0.6302(2) 0.8372(2) 0.076 Uiso 1 calc R
C9 C 0.67003(14) 0.5894(3) 0.9239(2) 0.0823(11) Uani 1 d .
H9A H 0.66939(14) 0.5271(3) 0.9158(2) 0.099 Uiso 1 calc R
C10 C 0.6939(2) 0.6185(3) 0.9815(2) 0.0957(14) Uani 1 d .
H10A H 0.7098(2) 0.5764(3) 1.0130(2) 0.115 Uiso 1 calc R
C11 C 0.6948(2) 0.7092(3) 0.9935(2) 0.102(2) Uani 1 d .
H11A H 0.7112(2) 0.7291(3) 1.0333(2) 0.122 Uiso 1 calc R
C12 C 0.67145(13) 0.7724(3) 0.9469(2) 0.0787(11) Uani 1 d .
H12A H 0.67229(13) 0.8345(3) 0.9556(2) 0.094 Uiso 1 calc R
C13 C 0.57483(10) 0.7689(2) 0.75957(13) 0.0524(7) Uani 1 d .
H13A H 0.56489(10) 0.8079(2) 0.72538(13) 0.063 Uiso 1 calc R
H13B H 0.58868(10) 0.7148(2) 0.75720(13) 0.063 Uiso 1 calc R
C14 C 0.53496(9) 0.7391(2) 0.75451(12) 0.0479(7) Uani 1 d .
C15 C 0.51946(11) 0.6547(2) 0.7523(2) 0.0710(10) Uani 1 d .
H15A H 0.53337(11) 0.6009(2) 0.7538(2) 0.085 Uiso 1 calc R
C16 C 0.58486(10) 0.7911(2) 0.95970(13) 0.0491(7) Uani 1 d .
C17 C 0.56865(12) 0.7198(2) 0.91859(15) 0.0630(9) Uani 1 d .
H17A H 0.55135(12) 0.7329(2) 0.87757(15) 0.076 Uiso 1 calc R
C18 C 0.57787(15) 0.6294(3) 0.9377(2) 0.0829(12) Uani 1 d .
H18A H 0.56685(15) 0.5819(3) 0.9097(2) 0.100 Uiso 1 calc R
C19 C 0.6034(2) 0.6098(3) 0.9983(2) 0.0935(14) Uani 1 d .
H19A H 0.6091(2) 0.5489(3) 1.0112(2) 0.112 Uiso 1 calc R
C20 C 0.6204(2) 0.6794(3) 1.0399(2) 0.0941(15) Uani 1 d .
H20A H 0.6381(2) 0.6659(3) 1.0809(2) 0.113 Uiso 1 calc R
C21 C 0.61109(13) 0.7699(2) 1.02055(15) 0.0715(10) Uani 1 d .
H21A H 0.62258(13) 0.8172(2) 1.04880(15) 0.086 Uiso 1 calc R
C22 C 0.59624(10) 0.9793(2) 0.99877(12) 0.0452(6) Uani 1 d .
C23 C 0.57869(12) 0.9902(3) 1.0288(2) 0.0692(9) Uani 1 d .
H23A H 0.55107(12) 0.9644(3) 1.0130(2) 0.083 Uiso 1 calc R
C24 C 0.60139(15) 1.0389(3) 1.0824(2) 0.0799(11) Uani 1 d .
H24A H 0.58879(15) 1.0461(3) 1.1020(2) 0.096 Uiso 1 calc R
C25 C 0.64178(14) 1.0762(3) 1.1065(2) 0.0761(11) Uani 1 d .
H25A H 0.65713(14) 1.1082(3) 1.1428(2) 0.091 Uiso 1 calc R
C26 C 0.65985(15) 1.0666(3) 1.0775(2) 0.0959(14) Uani 1 d .
H26A H 0.68777(15) 1.0915(3) 1.0940(2) 0.115 Uiso 1 calc R
C27 C 0.63660(12) 1.0199(3) 1.0233(2) 0.0785(11) Uani 1 d .
H27A H 0.64867(12) 1.0158(3) 1.0029(2) 0.094 Uiso 1 calc R
C28 C 0.51056(9) 0.9113(2) 0.89341(13) 0.0497(7) Uani 1 d .
H28A H 0.49670(9) 0.8591(2) 0.86623(13) 0.060 Uiso 1 calc R
H28B H 0.50605(9) 0.9042(2) 0.92363(13) 0.060 Uiso 1 calc R
C29 C 0.48776(9) 0.9973(2) 0.85847(12) 0.0438(6) Uani 1 d .
C30 C 0.47217(11) 1.0695(2) 0.87089(14) 0.0587(8) Uani 1 d .
H30A H 0.47415(11) 1.0728(2) 0.90551(14) 0.070 Uiso 1 calc R
C31 C 0.60240(9) 1.2068(2) 0.89624(12) 0.0446(6) Uani 1 d .
C32 C 0.62553(12) 1.2897(2) 0.9127(2) 0.0688(10) Uani 1 d .
H32A H 0.64358(12) 1.3019(2) 0.9015(2) 0.083 Uiso 1 calc R
C33 C 0.62180(14) 1.3542(3) 0.9457(2) 0.0822(12) Uani 1 d .
H33A H 0.63735(14) 1.4095(3) 0.9567(2) 0.099 Uiso 1 calc R
C34 C 0.59540(14) 1.3368(3) 0.9621(2) 0.0781(11) Uani 1 d .
H34A H 0.59314(14) 1.3802(3) 0.9843(2) 0.094 Uiso 1 calc R
C35 C 0.57220(14) 1.2562(3) 0.9462(2) 0.0789(11) Uani 1 d .
H35A H 0.55417(14) 1.2449(3) 0.9575(2) 0.095 Uiso 1 calc R
C36 C 0.57565(11) 1.1910(2) 0.9129(2) 0.0589(8) Uani 1 d .
H36A H 0.55973(11) 1.1363(2) 0.9019(2) 0.071 Uiso 1 calc R
C37 C 0.65756(10) 1.1355(2) 0.86749(13) 0.0476(7) Uani 1 d .
C38 C 0.66540(12) 1.1648(3) 0.82863(15) 0.0671(9) Uani 1 d .
H38A H 0.64132(12) 1.1804(3) 0.78935(15) 0.081 Uiso 1 calc R
C39 C 0.70788(14) 1.1717(3) 0.8460(2) 0.0798(11) Uani 1 d .
H39A H 0.71201(14) 1.1908(3) 0.8181(2) 0.096 Uiso 1 calc R
C40 C 0.74361(13) 1.1511(3) 0.9027(2) 0.0878(13) Uani 1 d .
H40A H 0.77238(13) 1.1580(3) 0.9147(2) 0.105 Uiso 1 calc R
C41 C 0.73682(14) 1.1202(5) 0.9420(2) 0.139(3) Uani 1 d .
H41A H 0.76113(14) 1.1046(5) 0.9812(2) 0.167 Uiso 1 calc R
C42 C 0.69378(13) 1.1116(4) 0.9242(2) 0.113(2) Uani 1 d .
H42A H 0.68965(13) 1.0891(4) 0.9515(2) 0.136 Uiso 1 calc R
C43 C 0.56301(10) 1.1776(2) 0.77483(12) 0.0503(7) Uani 1 d .
H43A H 0.53717(10) 1.1968(2) 0.77164(12) 0.060 Uiso 1 calc R
H43B H 0.57690(10) 1.2328(2) 0.77382(12) 0.060 Uiso 1 calc R
C44 C 0.54706(9) 1.1209(2) 0.72056(12) 0.0442(6) Uani 1 d .
C45 C 0.54743(11) 1.1395(2) 0.67348(14) 0.0595(8) Uani 1 d .
H45A H 0.55944(11) 1.1931(2) 0.67070(14) 0.071 Uiso 1 calc R
B7 B 0.65403(13) 1.4519(3) 0.7336(2) 0.0543(9) Uani 1 d .
C46 C 0.60496(11) 1.4417(2) 0.7188(2) 0.0583(8) Uani 1 d .
C47 C 0.56601(13) 1.4392(3) 0.6591(2) 0.0828(11) Uani 1 d .
H47A H 0.56855(13) 1.4463(3) 0.6285(2) 0.099 Uiso 1 calc R
C48 C 0.52399(15) 1.4269(3) 0.6431(2) 0.1006(14) Uani 1 d .
H48A H 0.49921(15) 1.4252(3) 0.6026(2) 0.121 Uiso 1 calc R
C49 C 0.5187(2) 1.4172(3) 0.6870(3) 0.0926(14) Uani 1 d .
H49A H 0.4905(2) 1.4082(3) 0.6765(3) 0.111 Uiso 1 calc R
C50 C 0.5555(2) 1.4209(2) 0.7462(2) 0.0784(11) Uani 1 d .
H50A H 0.5523(2) 1.4153(2) 0.7764(2) 0.094 Uiso 1 calc R
C51 C 0.59782(12) 1.4332(2) 0.7616(2) 0.0630(9) Uani 1 d .
H51A H 0.62234(12) 1.4358(2) 0.8022(2) 0.076 Uiso 1 calc R
C52 C 0.65027(11) 1.5310(2) 0.68918(15) 0.0605(8) Uani 1 d .
C53 C 0.6310(2) 1.6165(3) 0.6832(2) 0.0901(12) Uani 1 d .
H53A H 0.6186(2) 1.6259(3) 0.7029(2) 0.108 Uiso 1 calc R
C54 C 0.6295(2) 1.6874(3) 0.6493(2) 0.113(2) Uani 1 d .
H54A H 0.6169(2) 1.7435(3) 0.6472(2) 0.135 Uiso 1 calc R
C55 C 0.6465(2) 1.6755(4) 0.6188(2) 0.114(2) Uani 1 d .
H55A H 0.6453(2) 1.7229(4) 0.5957(2) 0.137 Uiso 1 calc R
C56 C 0.6651(2) 1.5936(3) 0.6228(2) 0.100(2) Uani 1 d .
H56A H 0.6767(2) 1.5849(3) 0.6020(2) 0.120 Uiso 1 calc R
C57 C 0.66720(13) 1.5218(3) 0.6577(2) 0.0719(10) Uani 1 d .
H57A H 0.68032(13) 1.4664(3) 0.6597(2) 0.086 Uiso 1 calc R
C58 C 0.69243(11) 1.4812(2) 0.80433(15) 0.0578(8) Uani 1 d .
C59 C 0.71454(12) 1.5648(3) 0.8233(2) 0.0750(10) Uani 1 d .
H59A H 0.70774(12) 1.6086(3) 0.7946(2) 0.090 Uiso 1 calc R
C60 C 0.74687(15) 1.5852(3) 0.8846(2) 0.0991(15) Uani 1 d .
H60A H 0.76136(15) 1.6418(3) 0.8961(2) 0.119 Uiso 1 calc R
C61 C 0.7573(2) 1.5216(4) 0.9280(2) 0.103(2) Uani 1 d .
H61A H 0.7778(2) 1.5360(4) 0.9688(2) 0.124 Uiso 1 calc R
C62 C 0.73757(15) 1.4382(4) 0.9106(2) 0.0927(13) Uani 1 d .
H62A H 0.74544(15) 1.3939(4) 0.9395(2) 0.111 Uiso 1 calc R
C63 C 0.70603(12) 1.4182(3) 0.8507(2) 0.0719(10) Uani 1 d .
H63A H 0.69300(12) 1.3601(3) 0.8401(2) 0.086 Uiso 1 calc R
C64 C 0.66887(11) 1.3516(2) 0.72219(13) 0.0544(8) Uani 1 d .
C65 C 0.63915(13) 1.2815(2) 0.68582(15) 0.0642(9) Uani 1 d .
H65A H 0.60904(13) 1.2895(2) 0.66771(15) 0.077 Uiso 1 calc R
C66 C 0.6526(2) 1.1999(3) 0.6754(2) 0.0845(12) Uani 1 d .
H66A H 0.6316(2) 1.1549(3) 0.6509(2) 0.101 Uiso 1 calc R
C67 C 0.6961(2) 1.1855(3) 0.7007(2) 0.0918(14) Uani 1 d .
H67A H 0.7051(2) 1.1310(3) 0.6936(2) 0.110 Uiso 1 calc R
C68 C 0.7269(2) 1.2527(3) 0.7370(2) 0.0861(12) Uani 1 d .
H68A H 0.7568(2) 1.2438(3) 0.7545(2) 0.103 Uiso 1 calc R
C69 C 0.71325(13) 1.3336(3) 0.7474(2) 0.0695(9) Uani 1 d .
H69A H 0.73468(13) 1.3779(3) 0.7723(2) 0.083 Uiso 1 calc R
N70 N 0.5002(2) 0.8038(4) 0.9995(2) 0.140(2) Uiso 1 d .
C71 C 0.4968(2) 0.7290(5) 0.9881(3) 0.121(2) Uiso 1 d .
C72 C 0.4910(3) 0.6300(6) 0.9714(4) 0.174(3) Uiso 1 d .

loop_
_atom_type_symbol
_atom_type_description
_atom_type_scat_dispersion_real
_atom_type_scat_dispersion_imag
_atom_type_scat_source
C C 0.0033 0.0016 'International Tables Vol C Tables 4.2.6.8 and 6.1.1.4'
H H 0.0000 0.0000 'International Tables Vol C Tables 4.2.6.8 and 6.1.1.4'
B B 0.0013 0.0007 'International Tables Vol C Tables 4.2.6.8 and 6.1.1.4'
N N 0.0061 0.0033 'International Tables Vol C Tables 4.2.6.8 and 6.1.1.4'
P P 0.1023 0.0942 'International Tables Vol C Tables 4.2.6.8 and 6.1.1.4'
S S 0.1246 0.1234 'International Tables Vol C Tables 4.2.6.8 and 6.1.1.4'
Ag Ag -0.8971 1.1015 'International Tables Vol C Tables 4.2.6.8 and 6.1.1.4'

loop_
_geom_angle_atom_site_label_1
_geom_angle_atom_site_label_2
_geom_angle_atom_site_label_3
_geom_angle
_geom_angle_site_symmetry_1
_geom_angle_site_symmetry_3
P3 Ag1 P4 123.24(2) . .
P3 Ag1 P2 117.52(3) . .
P4 Ag1 P2 116.94(3) . .
C7 P2 C1 105.66(13) . .
C7 P2 C13 105.29(14) . .
C1 P2 C13 100.47(13) . .
C7 P2 Ag1 110.13(9) . .
C1 P2 Ag1 116.72(10) . .
C13 P2 Ag1 117.28(9) . .
C37 P3 C31 104.02(13) . .
C37 P3 C43 105.90(14) . .
C31 P3 C43 98.82(13) . .
C37 P3 Ag1 111.12(10) . .
C31 P3 Ag1 116.33(9) . .
C43 P3 Ag1 118.93(9) . .
C22 P4 C16 104.19(13) . .
C22 P4 C28 105.02(14) . .
C16 P4 C28 100.65(14) . .
C22 P4 Ag1 115.51(10) . .
C16 P4 Ag1 116.86(10) . .
C28 P4 Ag1 112.88(9) . .
C44 S5 C29 92.82(14) 2_656 .
C14 S6 C14 93.0(2) 2_656 .
C6 C1 C2 118.2(3) . .
C6 C1 P2 123.2(3) . .
C2 C1 P2 118.6(2) . .
C3 C2 C1 121.0(3) . .
C4 C3 C2 120.1(4) . .
C3 C4 C5 119.9(4) . .
C4 C5 C6 120.6(4) . .
C1 C6 C5 120.2(4) . .
C12 C7 C8 118.3(3) . .
C12 C7 P2 117.3(2) . .
C8 C7 P2 124.5(2) . .
C9 C8 C7 120.4(3) . .
C10 C9 C8 120.6(4) . .
C9 C10 C11 120.0(4) . .
C10 C11 C12 120.4(4) . .
C7 C12 C11 120.4(4) . .
C14 C13 P2 114.3(2) . .
C15 C14 C13 131.1(3) . .
C15 C14 S6 109.2(2) . .
C13 C14 S6 119.7(2) . .
C14 C15 C15 114.3(2) . 2_656
C17 C16 C21 118.6(3) . .
C17 C16 P4 118.6(2) . .
C21 C16 P4 122.8(2) . .
C18 C17 C16 120.7(3) . .
C19 C18 C17 119.8(4) . .
C20 C19 C18 120.4(3) . .
C19 C20 C21 119.7(3) . .
C20 C21 C16 120.8(3) . .
C27 C22 C23 117.3(3) . .
C27 C22 P4 118.1(2) . .
C23 C22 P4 124.5(2) . .
C22 C23 C24 121.1(3) . .
C25 C24 C23 120.3(4) . .
C24 C25 C26 119.7(4) . .
C25 C26 C27 119.7(4) . .
C22 C27 C26 121.8(3) . .
C29 C28 P4 113.9(2) . .
C30 C29 C28 130.4(3) . .
C30 C29 S5 109.8(2) . .
C28 C29 S5 119.8(2) . .
C29 C30 C45 114.0(3) . 2_656
C36 C31 C32 118.6(3) . .
C36 C31 P3 118.5(2) . .
C32 C31 P3 122.8(2) . .
C33 C32 C31 120.3(3) . .
C34 C33 C32 120.0(3) . .
C33 C34 C35 120.8(3) . .
C34 C35 C36 119.6(4) . .
C31 C36 C35 120.7(3) . .
C42 C37 C38 117.1(3) . .
C42 C37 P3 117.4(2) . .
C38 C37 P3 125.5(2) . .
C37 C38 C39 121.8(3) . .
C40 C39 C38 120.9(3) . .
C39 C40 C41 118.6(4) . .
C40 C41 C42 120.5(4) . .
C37 C42 C41 121.1(4) . .
C44 C43 P3 116.5(2) . .
C45 C44 C43 130.1(3) . .
C45 C44 S5 109.8(2) . 2_656
C43 C44 S5 120.1(2) . 2_656
C44 C45 C30 113.6(3) . 2_656
C52 B7 C58 109.7(3) . .
C52 B7 C46 108.4(3) . .
C58 B7 C46 110.7(3) . .
C52 B7 C64 110.4(3) . .
C58 B7 C64 107.8(3) . .
C46 B7 C64 109.7(3) . .
C51 C46 C47 114.1(3) . .
C51 C46 B7 125.5(3) . .
C47 C46 B7 120.3(3) . .
C48 C47 C46 123.7(4) . .
C49 C48 C47 120.0(4) . .
C50 C49 C48 119.1(4) . .
C49 C50 C51 120.0(4) . .
C46 C51 C50 123.0(4) . .
C57 C52 C53 115.1(3) . .
C57 C52 B7 124.3(3) . .
C53 C52 B7 120.5(3) . .
C54 C53 C52 122.7(4) . .
C55 C54 C53 120.3(5) . .
C56 C55 C54 119.1(4) . .
C55 C56 C57 120.9(4) . .
C52 C57 C56 121.8(4) . .
C59 C58 C63 115.1(3) . .
C59 C58 B7 124.8(3) . .
C63 C58 B7 120.0(3) . .
C58 C59 C60 121.7(4) . .
C61 C60 C59 120.2(4) . .
C62 C61 C60 119.1(4) . .
C61 C62 C63 120.6(5) . .
C62 C63 C58 123.1(4) . .
C65 C64 C69 114.7(3) . .
C65 C64 B7 124.4(3) . .
C69 C64 B7 120.9(3) . .
C64 C65 C66 122.7(4) . .
C67 C66 C65 120.7(4) . .
C66 C67 C68 118.9(4) . .
C67 C68 C69 120.1(4) . .
C68 C69 C64 122.9(4) . .
N70 C71 C72 178.2(8) . .

loop_
_geom_bond_atom_site_label_1
_geom_bond_atom_site_label_2
_geom_bond_distance
_geom_bond_site_symmetry_2
Ag1 P3 2.5221(8) .
Ag1 P4 2.5307(8) .
Ag1 P2 2.5333(7) .
P2 C7 1.820(3) .
P2 C1 1.824(3) .
P2 C13 1.849(3) .
P3 C37 1.813(3) .
P3 C31 1.822(3) .
P3 C43 1.851(3) .
P4 C22 1.819(3) .
P4 C16 1.829(3) .
P4 C28 1.851(3) .
S5 C44 1.731(3) 2_656
S5 C29 1.733(3) .
S6 C14 1.729(3) 2_656
S6 C14 1.729(3) .
C1 C6 1.373(4) .
C1 C2 1.381(4) .
C2 C3 1.374(5) .
C3 C4 1.352(6) .
C4 C5 1.359(6) .
C5 C6 1.381(5) .
C7 C12 1.372(4) .
C7 C8 1.383(4) .
C8 C9 1.378(5) .
C9 C10 1.349(6) .
C10 C11 1.355(6) .
C11 C12 1.385(5) .
C13 C14 1.496(4) .
C14 C15 1.346(4) .
C15 C15 1.403(7) 2_656
C16 C17 1.382(4) .
C16 C21 1.384(4) .
C17 C18 1.381(5) .
C18 C19 1.374(5) .
C19 C20 1.369(6) .
C20 C21 1.383(5) .
C22 C27 1.369(5) .
C22 C23 1.371(4) .
C23 C24 1.384(5) .
C24 C25 1.352(5) .
C25 C26 1.360(6) .
C26 C27 1.380(5) .
C28 C29 1.492(4) .
C29 C30 1.352(4) .
C30 C45 1.415(4) 2_656
C31 C36 1.376(4) .
C31 C32 1.391(4) .
C32 C33 1.385(5) .
C33 C34 1.360(5) .
C34 C35 1.364(5) .
C35 C36 1.392(4) .
C37 C42 1.363(5) .
C37 C38 1.365(4) .
C38 C39 1.373(5) .
C39 C40 1.345(5) .
C40 C41 1.358(6) .
C41 C42 1.390(6) .
C43 C44 1.495(4) .
C44 C45 1.359(4) .
C44 S5 1.731(3) 2_656
C45 C30 1.415(4) 2_656
B7 C52 1.637(5) .
B7 C58 1.641(5) .
B7 C46 1.648(5) .
B7 C64 1.663(5) .
C46 C51 1.393(5) .
C46 C47 1.396(5) .
C47 C48 1.378(6) .
C48 C49 1.372(6) .
C49 C50 1.365(6) .
C50 C51 1.398(5) .
C52 C57 1.385(5) .
C52 C53 1.399(5) .
C53 C54 1.382(6) .
C54 C55 1.363(7) .
C55 C56 1.353(7) .
C56 C57 1.400(5) .
C58 C59 1.384(5) .
C58 C63 1.404(5) .
C59 C60 1.399(6) .
C60 C61 1.381(7) .
C61 C62 1.349(7) .
C62 C63 1.369(5) .
C64 C65 1.391(4) .
C64 C69 1.394(5) .
C65 C66 1.392(5) .
C66 C67 1.355(6) .
C67 C68 1.375(6) .
C68 C69 1.387(5) .
N70 C71 1.118(7) .
C71 C72 1.487(9) .
